data_2239497
loop_
_publ_author_name
'Ezhilarasi, K. S.'
'Reuben Jonathan, D.'
'Sathya, Shanmugam'
'Prathebha, K.'
'Usha, G.'

_publ_section_title
;
 (2<i>E</i>)-1-(3,5-Dihydroxyphenyl)-3-(4-methoxyphenyl)prop-2-en-1-one
;
_journal_issue 5
_journal_name_full 'Acta Crystallographica Section E'
_journal_page_first o608
_journal_page_last o609
_journal_paper_doi 10.1107/S1600536814009155
_journal_volume 70
_journal_year 2014
_chemical_formula_iupac 'C16 H14 O4'
_chemical_formula_moiety 'C16 H14 O4'
_chemical_formula_sum 'C16 H14 O4'
_chemical_formula_weight 270.279
_chemical_name_systematic
;
(2<i>E</i>)-1-(3,5-Dihydroxyphenyl)-3-(4-methoxyphenyl)prop-2-en-1-one
;
_space_group_IT_number 14
_symmetry_cell_setting monoclinic
_symmetry_space_group_name_Hall '-P 2yn'
_symmetry_space_group_name_H-M 'P 1 21/n 1'
_atom_sites_solution_hydrogens geom
_atom_sites_solution_primary direct
_atom_sites_solution_secondary difmap
_audit_creation_method SHELXL-97
_cell_angle_alpha 90.00
_cell_angle_beta 106.619(2)
_cell_angle_gamma 90.00
_cell_formula_units_Z 4
_cell_length_a 9.1920(9)
_cell_length_b 13.8931(13)
_cell_length_c 10.9299(10)
_cell_measurement_reflns_used 3402
_cell_measurement_temperature 293(2)
_cell_measurement_theta_max 28.52
_cell_measurement_theta_min 2.44
_cell_volume 1337.5(2)
_computing_cell_refinement 'APEX2 and SAINT (Bruker, 2004)'
_computing_data_collection 'APEX2 (Bruker, 2004)'
_computing_data_reduction 'SAINT and XPREP (Bruker, 2004)'
_computing_molecular_graphics 'ORTEP-3 for Windows (Farrugia, 2012)'
_computing_publication_material 'SHELXL97 (Sheldrick, 2008) and PLATON (Spek, 2009)'
_computing_structure_refinement 'SHELXL97 (Sheldrick, 2008)'
_computing_structure_solution 'SIR92 (Altomare <i>et al.</i>, 1993)'
_diffrn_ambient_temperature 293(2)
_diffrn_measured_fraction_theta_full 0.995
_diffrn_measured_fraction_theta_max 0.995
_diffrn_measurement_device_type 'Bruker Kappa APEXII CCD'
_diffrn_measurement_method '\w and \f scan'
_diffrn_radiation_monochromator graphite
_diffrn_radiation_source 'fine-focus sealed tube'
_diffrn_radiation_type MoK\a
_diffrn_radiation_wavelength 0.71073
_diffrn_reflns_av_R_equivalents 0.0318
_diffrn_reflns_av_sigmaI/netI 0.0234
_diffrn_reflns_limit_h_max 12
_diffrn_reflns_limit_h_min -10
_diffrn_reflns_limit_k_max 18
_diffrn_reflns_limit_k_min -18
_diffrn_reflns_limit_l_max 14
_diffrn_reflns_limit_l_min -14
_diffrn_reflns_number 13378
_diffrn_reflns_theta_full 28.52
_diffrn_reflns_theta_max 28.52
_diffrn_reflns_theta_min 2.44
_exptl_absorpt_coefficient_mu 0.097
_exptl_absorpt_correction_T_max 0.981
_exptl_absorpt_correction_T_min 0.979
_exptl_absorpt_correction_type multi-scan
_exptl_absorpt_process_details '(SADABS; Bruker, 2004)'
_exptl_crystal_colour colourless
_exptl_crystal_density_diffrn 1.342
_exptl_crystal_density_method 'not measured'
_exptl_crystal_description block
_exptl_crystal_F_000 568
_exptl_crystal_size_max 0.22
_exptl_crystal_size_mid 0.20
_exptl_crystal_size_min 0.20
_refine_diff_density_max 0.224
_refine_diff_density_min -0.169
_refine_ls_extinction_method none
_refine_ls_goodness_of_fit_ref 0.907
_refine_ls_hydrogen_treatment constr
_refine_ls_matrix_type full
_refine_ls_number_parameters 181
_refine_ls_number_reflns 3384
_refine_ls_number_restraints 0
_refine_ls_restrained_S_all 0.907
_refine_ls_R_factor_all 0.0561
_refine_ls_R_factor_gt 0.0419
_refine_ls_shift/su_max 0.000
_refine_ls_shift/su_mean 0.000
_refine_ls_structure_factor_coef Fsqd
_refine_ls_weighting_details 'calc w=1/[\s^2^(Fo^2^)+(0.0868P)^2^+0.2822P] where P=(Fo^2^+2Fc^2^)/3'
_refine_ls_weighting_scheme calc
_refine_ls_wR_factor_gt 0.1201
_refine_ls_wR_factor_ref 0.1373
_reflns_number_gt 2617
_reflns_number_total 3402
_reflns_threshold_expression I>2sigma(I)
_cod_data_source_file su2727sup1.cif
_cod_data_source_block I
_cod_original_sg_symbol_H-M 'P 21/n'
_cod_database_code 2239497
_cod_database_fobs_code 2239497

loop_
_symmetry_equiv_pos_as_xyz
'x, y, z'
'-x+1/2, y+1/2, -z+1/2'
'-x, -y, -z'
'x-1/2, -y-1/2, z-1/2'

loop_
_atom_site_type_symbol
_atom_site_label
_atom_site_fract_x
_atom_site_fract_y
_atom_site_fract_z
_atom_site_U_iso_or_equiv
_atom_site_adp_type
_atom_site_calc_flag
_atom_site_refinement_flags
_atom_site_occupancy
_atom_site_symmetry_multiplicity
C C1 0.24996(15) 0.22432(10) 0.12529(12) 0.0470(3) Uani d . 1 1
H H1 0.2457 0.2550 0.1998 0.056 Uiso calc R 1 1
C C2 0.15728(15) 0.25425(10) 0.00768(12) 0.0447(3) Uani d . 1 1
C C3 0.16469(14) 0.20929(10) -0.10413(11) 0.0429(3) Uani d . 1 1
H H3 0.1017 0.2292 -0.1827 0.051 Uiso calc R 1 1
C C4 0.26647(14) 0.13466(9) -0.09755(11) 0.0404(3) Uani d . 1 1
C C5 0.35787(15) 0.10425(10) 0.01976(11) 0.0431(3) Uani d . 1 1
H H5 0.4258 0.0538 0.0243 0.052 Uiso calc R 1 1
C C6 0.34818(14) 0.14885(10) 0.13033(11) 0.0427(3) Uani d . 1 1
C C7 0.28664(15) 0.08504(10) -0.21300(12) 0.0455(3) Uani d . 1 1
C C8 0.18574(15) 0.10638(10) -0.33903(11) 0.0440(3) Uani d . 1 1
H H8 0.1070 0.1502 -0.3473 0.053 Uiso calc R 1 1
C C9 0.20462(15) 0.06396(10) -0.44272(12) 0.0456(3) Uani d . 1 1
H H9 0.2855 0.0212 -0.4289 0.055 Uiso calc R 1 1
C C10 0.11515(14) 0.07605(9) -0.57409(11) 0.0414(3) Uani d . 1 1
C C11 0.14639(15) 0.01784(10) -0.66808(12) 0.0461(3) Uani d . 1 1
H H11 0.2250 -0.0267 -0.6448 0.055 Uiso calc R 1 1
C C12 0.06338(16) 0.02522(10) -0.79376(12) 0.0474(3) Uani d . 1 1
H H12 0.0849 -0.0147 -0.8547 0.057 Uiso calc R 1 1
C C13 -0.05233(15) 0.09213(10) -0.82969(11) 0.0423(3) Uani d . 1 1
C C14 -0.08502(16) 0.15125(11) -0.73877(12) 0.0477(3) Uani d . 1 1
H H14 -0.1623 0.1967 -0.7627 0.057 Uiso calc R 1 1
C C15 -0.00197(16) 0.14207(10) -0.61259(12) 0.0474(3) Uani d . 1 1
H H15 -0.0252 0.1812 -0.5517 0.057 Uiso calc R 1 1
C C16 -0.24683(19) 0.16157(14) -0.99921(14) 0.0642(4) Uani d . 1 1
H H16A -0.2893 0.1554 -1.0899 0.096 Uiso calc R 1 1
H H16B -0.2083 0.2257 -0.9792 0.096 Uiso calc R 1 1
H H16C -0.3240 0.1492 -0.9578 0.096 Uiso calc R 1 1
O O1 0.39025(14) 0.02703(10) -0.19868(9) 0.0712(4) Uani d . 1 1
O O2 0.43646(11) 0.11864(8) 0.24713(8) 0.0539(3) Uani d . 1 1
H H2 0.4898 0.0736 0.2377 0.081 Uiso calc R 1 1
O O3 0.06007(13) 0.32813(8) 0.00670(10) 0.0626(3) Uani d . 1 1
H H3A 0.0110 0.3399 -0.0671 0.094 Uiso calc R 1 1
O O4 -0.12717(12) 0.09454(8) -0.95602(9) 0.0559(3) Uani d . 1 1

loop_
_atom_site_aniso_label
_atom_site_aniso_U_11
_atom_site_aniso_U_22
_atom_site_aniso_U_33
_atom_site_aniso_U_12
_atom_site_aniso_U_13
_atom_site_aniso_U_23
C1 0.0550(7) 0.0512(8) 0.0324(6) -0.0020(6) 0.0088(5) -0.0046(5)
C2 0.0490(7) 0.0439(7) 0.0394(6) -0.0002(5) 0.0098(5) -0.0002(5)
C3 0.0462(6) 0.0460(7) 0.0327(6) -0.0006(5) 0.0052(5) 0.0019(5)
C4 0.0452(6) 0.0422(7) 0.0303(5) -0.0040(5) 0.0051(5) -0.0014(4)
C5 0.0463(6) 0.0459(7) 0.0321(6) 0.0004(5) 0.0033(5) -0.0018(5)
C6 0.0462(6) 0.0480(7) 0.0290(5) -0.0075(5) 0.0027(5) -0.0010(5)
C7 0.0523(7) 0.0479(7) 0.0312(6) 0.0038(5) 0.0035(5) -0.0010(5)
C8 0.0495(7) 0.0465(7) 0.0312(6) 0.0022(5) 0.0036(5) 0.0003(5)
C9 0.0508(7) 0.0479(7) 0.0336(6) 0.0053(5) 0.0048(5) -0.0008(5)
C10 0.0479(6) 0.0437(7) 0.0302(5) 0.0002(5) 0.0073(5) -0.0022(5)
C11 0.0519(7) 0.0478(7) 0.0378(6) 0.0087(6) 0.0116(5) -0.0020(5)
C12 0.0592(7) 0.0504(8) 0.0337(6) 0.0040(6) 0.0149(5) -0.0068(5)
C13 0.0503(7) 0.0463(7) 0.0282(5) -0.0033(5) 0.0081(5) -0.0024(5)
C14 0.0536(7) 0.0487(8) 0.0366(6) 0.0107(6) 0.0062(5) -0.0043(5)
C15 0.0574(8) 0.0496(7) 0.0322(6) 0.0086(6) 0.0079(5) -0.0079(5)
C16 0.0666(10) 0.0746(11) 0.0406(7) 0.0090(8) -0.0018(6) 0.0036(7)
O1 0.0817(8) 0.0862(9) 0.0363(5) 0.0398(7) 0.0017(5) -0.0036(5)
O2 0.0619(6) 0.0627(6) 0.0286(4) 0.0080(5) -0.0006(4) -0.0031(4)
O3 0.0747(7) 0.0664(7) 0.0434(5) 0.0224(5) 0.0116(5) -0.0024(5)
O4 0.0678(6) 0.0644(7) 0.0293(4) 0.0076(5) 0.0036(4) -0.0044(4)

loop_
_atom_type_symbol
_atom_type_description
_atom_type_scat_dispersion_real
_atom_type_scat_dispersion_imag
_atom_type_scat_source
C C 0.0033 0.0016 'International Tables Vol C Tables 4.2.6.8 and 6.1.1.4'
H H 0.0000 0.0000 'International Tables Vol C Tables 4.2.6.8 and 6.1.1.4'
N N 0.0061 0.0033 'International Tables Vol C Tables 4.2.6.8 and 6.1.1.4'
O O 0.0106 0.0060 'International Tables Vol C Tables 4.2.6.8 and 6.1.1.4'

loop_
_geom_angle_atom_site_label_1
_geom_angle_atom_site_label_2
_geom_angle_atom_site_label_3
_geom_angle
C6 C1 C2 119.21(12)
C6 C1 H1 120.4
C2 C1 H1 120.4
O3 C2 C1 117.50(12)
O3 C2 C3 121.97(12)
C1 C2 C3 120.53(12)
C4 C3 C2 119.52(11)
C4 C3 H3 120.2
C2 C3 H3 120.2
C5 C4 C3 119.95(12)
C5 C4 C7 116.91(12)
C3 C4 C7 123.12(11)
C4 C5 C6 119.95(12)
C4 C5 H5 120.0
C6 C5 H5 120.0
O2 C6 C1 118.62(11)
O2 C6 C5 120.56(12)
C1 C6 C5 120.82(11)
O1 C7 C8 121.19(12)
O1 C7 C4 118.41(11)
C8 C7 C4 120.40(12)
C9 C8 C7 120.85(12)
C9 C8 H8 119.6
C7 C8 H8 119.6
C8 C9 C10 128.17(13)
C8 C9 H9 115.9
C10 C9 H9 115.9
C15 C10 C11 117.67(11)
C15 C10 C9 123.40(11)
C11 C10 C9 118.93(12)
C12 C11 C10 121.31(12)
C12 C11 H11 119.3
C10 C11 H11 119.3
C11 C12 C13 119.83(12)
C11 C12 H12 120.1
C13 C12 H12 120.1
O4 C13 C12 115.54(11)
O4 C13 C14 124.36(12)
C12 C13 C14 120.10(11)
C15 C14 C13 119.39(12)
C15 C14 H14 120.3
C13 C14 H14 120.3
C14 C15 C10 121.69(12)
C14 C15 H15 119.2
C10 C15 H15 119.2
O4 C16 H16A 109.5
O4 C16 H16B 109.5
H16A C16 H16B 109.5
O4 C16 H16C 109.5
H16A C16 H16C 109.5
H16B C16 H16C 109.5
C6 O2 H2 109.5
C2 O3 H3A 109.5
C13 O4 C16 118.40(11)

loop_
_geom_bond_atom_site_label_1
_geom_bond_atom_site_label_2
_geom_bond_distance
C1 C6 1.374(2)
C1 C2 1.3873(18)
C1 H1 0.9300
C2 O3 1.3589(16)
C2 C3 1.3913(18)
C3 C4 1.3846(18)
C3 H3 0.9300
C4 C5 1.3829(16)
C4 C7 1.4952(18)
C5 C6 1.3835(17)
C5 H5 0.9300
C6 O2 1.3681(14)
C7 O1 1.2230(16)
C7 C8 1.4542(16)
C8 C9 1.3320(18)
C8 H8 0.9300
C9 C10 1.4460(16)
C9 H9 0.9300
C10 C15 1.3850(18)
C10 C11 1.4002(17)
C11 C12 1.3712(17)
C11 H11 0.9300
C12 C13 1.3823(19)
C12 H12 0.9300
C13 O4 1.3555(14)
C13 C14 1.3868(18)
C14 C15 1.3780(17)
C14 H14 0.9300
C15 H15 0.9300
C16 O4 1.4152(19)
C16 H16A 0.9600
C16 H16B 0.9600
C16 H16C 0.9600
O2 H2 0.8200
O3 H3A 0.8200

loop_
_geom_hbond_atom_site_label_D
_geom_hbond_atom_site_label_H
_geom_hbond_atom_site_label_A
_geom_hbond_site_symmetry_A
_geom_hbond_distance_DH
_geom_hbond_distance_HA
_geom_hbond_distance_DA
_geom_hbond_angle_DHA
O2 H2 O1 3_655 0.82 1.90 2.7196(15) 174
O3 H3A O2 4_565 0.82 2.03 2.8361(14) 167
C3 H3 O2 4_565 0.93 2.59 3.2875(17) 132
C5 H5 O1 3_655 0.93 2.43 3.1498(17) 134
C12 H12 O4 3_553 0.93 2.47 3.3926(16) 169

loop_
_geom_torsion_atom_site_label_1
_geom_torsion_atom_site_label_2
_geom_torsion_atom_site_label_3
_geom_torsion_atom_site_label_4
_geom_torsion
C6 C1 C2 O3 179.03(12)
C6 C1 C2 C3 -0.8(2)
O3 C2 C3 C4 179.68(12)
C1 C2 C3 C4 -0.6(2)
C2 C3 C4 C5 1.14(19)
C2 C3 C4 C7 -177.38(12)
C3 C4 C5 C6 -0.4(2)
C7 C4 C5 C6 178.19(12)
C2 C1 C6 O2 -178.54(12)
C2 C1 C6 C5 1.5(2)
C4 C5 C6 O2 179.12(12)
C4 C5 C6 C1 -0.9(2)
C5 C4 C7 O1 -6.2(2)
C3 C4 C7 O1 172.31(14)
C5 C4 C7 C8 174.30(12)
C3 C4 C7 C8 -7.1(2)
O1 C7 C8 C9 -0.8(2)
C4 C7 C8 C9 178.67(13)
C7 C8 C9 C10 179.53(13)
C8 C9 C10 C15 5.0(2)
C8 C9 C10 C11 -174.38(14)
C15 C10 C11 C12 -0.5(2)
C9 C10 C11 C12 178.91(13)
C10 C11 C12 C13 0.9(2)
C11 C12 C13 O4 179.54(12)
C11 C12 C13 C14 -0.4(2)
O4 C13 C14 C15 179.57(13)
C12 C13 C14 C15 -0.5(2)
C13 C14 C15 C10 0.9(2)
C11 C10 C15 C14 -0.4(2)
C9 C10 C15 C14 -179.79(14)
C12 C13 O4 C16 -179.90(14)
C14 C13 O4 C16 0.0(2)
